data_7024868
loop_
_publ_author_name
'Fankel, Stefan'
'Helten, Holger'
'von Frantzius, Gerd'
'Schnakenburg, Gregor'
'Daniels, J\"org'
'Chu, Victoria'
'M\"uller, Christina'
'Streubel, Rainer'

_publ_section_title
;
 Novel access to azaphosphiridine complexes and first applications using
 Br\/onsted acid-induced ring expansion reactions.
;
_journal_issue 14
_journal_name_full 'Dalton transactions (Cambridge, England : 2003)'
_journal_page_first 3472
_journal_page_last 3481
_journal_paper_doi 10.1039/b922166b
_journal_volume 39
_journal_year 2010
_chemical_absolute_configuration ad
_chemical_formula_moiety 'C27 H38 Fe N3 O5 P Si2 W'
_chemical_formula_sum 'C27 H38 Fe N3 O5 P Si2 W'
_chemical_formula_weight 811.45
_chemical_name_systematic
;
?
;
_space_group_IT_number 4
_symmetry_cell_setting monoclinic
_symmetry_space_group_name_Hall 'P 2yb'
_symmetry_space_group_name_H-M 'P 1 21 1'
_atom_sites_solution_hydrogens geom
_atom_sites_solution_primary direct
_atom_sites_solution_secondary difmap
_cell_angle_alpha 90.00
_cell_angle_beta 91.678(3)
_cell_angle_gamma 90.00
_cell_formula_units_Z 2
_cell_length_a 10.6420(10)
_cell_length_b 13.2433(8)
_cell_length_c 11.7490(10)
_cell_measurement_reflns_used 26248
_cell_measurement_temperature 123(2)
_cell_measurement_theta_max 27.485
_cell_measurement_theta_min 0.998
_cell_volume 1655.1(2)
_computing_cell_refinement 'HKL Scalepack (Otwinowski & Minor 1997)'
_computing_data_collection 'HKL Denzo and Scalepack (Otwinowski & Minor 1997)'
_computing_data_reduction 'HKL Denzo and Scalepack (Otwinowski & Minor 1997)'
_computing_molecular_graphics 'DIAMOND (Brandenburg, 1999)'
_computing_publication_material 'SHELXL97 (Sheldrick, 1997)'
_computing_structure_refinement 'SHELXL-97 (Sheldrick, 1997)'
_computing_structure_solution 'SHELXS-97 (Sheldrick, 1990)'
_diffrn_ambient_temperature 123(2)
_diffrn_detector_area_resol_mean 9
_diffrn_measured_fraction_theta_full 0.989
_diffrn_measured_fraction_theta_max 0.989
_diffrn_measurement_device_type KappaCCD
_diffrn_measurement_method 'CCD rotation images, thick slices'
_diffrn_radiation_monochromator graphite
_diffrn_radiation_source 'fine-focus sealed tube'
_diffrn_radiation_type MoK\a
_diffrn_radiation_wavelength 0.71073
_diffrn_reflns_av_R_equivalents 0.0505
_diffrn_reflns_av_sigmaI/netI 0.0922
_diffrn_reflns_limit_h_max 12
_diffrn_reflns_limit_h_min -11
_diffrn_reflns_limit_k_max 14
_diffrn_reflns_limit_k_min -16
_diffrn_reflns_limit_l_max 12
_diffrn_reflns_limit_l_min -14
_diffrn_reflns_number 10273
_diffrn_reflns_theta_full 25.50
_diffrn_reflns_theta_max 25.50
_diffrn_reflns_theta_min 2.32
_exptl_absorpt_coefficient_mu 4.069
_exptl_absorpt_correction_T_max 0.8877
_exptl_absorpt_correction_T_min 0.5996
_exptl_absorpt_correction_type multi-scan
_exptl_absorpt_process_details
;
?
;
_exptl_crystal_colour yellow
_exptl_crystal_density_diffrn 1.628
_exptl_crystal_density_method 'not measured'
_exptl_crystal_description plate
_exptl_crystal_F_000 808
_exptl_crystal_size_max 0.14
_exptl_crystal_size_mid 0.13
_exptl_crystal_size_min 0.03
_refine_diff_density_max 1.159
_refine_diff_density_min -1.988
_refine_diff_density_rms 0.123
_refine_ls_abs_structure_details 'Flack H D (1983), Acta Cryst. A39, 876-881'
_refine_ls_abs_structure_Flack -0.018(8)
_refine_ls_extinction_method none
_refine_ls_goodness_of_fit_ref 0.904
_refine_ls_hydrogen_treatment constr
_refine_ls_matrix_type full
_refine_ls_number_parameters 370
_refine_ls_number_reflns 5726
_refine_ls_number_restraints 1
_refine_ls_restrained_S_all 0.904
_refine_ls_R_factor_all 0.0501
_refine_ls_R_factor_gt 0.0365
_refine_ls_shift/su_max 0.001
_refine_ls_shift/su_mean 0.000
_refine_ls_structure_factor_coef Fsqd
_refine_ls_weighting_details 'calc w=1/[\s^2^(Fo^2^)+(0.0000P)^2^+0.0000P] where P=(Fo^2^+2Fc^2^)/3'
_refine_ls_weighting_scheme calc
_refine_ls_wR_factor_gt 0.0686
_refine_ls_wR_factor_ref 0.0724
_reflns_number_gt 4789
_reflns_number_total 5726
_reflns_threshold_expression >2sigma(I)
_cod_data_source_file b922166b.txt
_cod_data_source_block joerg34
_cod_original_sg_symbol_H-M P21
_cod_database_code 7024868

loop_
_symmetry_equiv_pos_as_xyz
'x, y, z'
'-x, y+1/2, -z'

loop_
_atom_site_label
_atom_site_type_symbol
_atom_site_fract_x
_atom_site_fract_y
_atom_site_fract_z
_atom_site_U_iso_or_equiv
_atom_site_adp_type
_atom_site_occupancy
_atom_site_symmetry_multiplicity
_atom_site_calc_flag
_atom_site_refinement_flags
W1 W 0.09249(3) 0.24486(3) 0.28989(2) 0.02605(8) Uani 1 1 d .
Fe1 Fe -0.30656(12) 0.55698(8) 0.26085(10) 0.0307(3) Uani 1 1 d .
P1 P -0.1243(2) 0.22252(13) 0.19969(16) 0.0225(6) Uani 1 1 d .
Si1 Si -0.1701(3) -0.00890(19) 0.1475(2) 0.0258(7) Uani 1 1 d .
Si2 Si -0.2798(2) 0.08611(16) 0.37665(18) 0.0295(5) Uani 1 1 d .
N1 N -0.3108(6) 0.3162(4) 0.0953(5) 0.0262(16) Uani 1 1 d .
N2 N -0.1233(6) 0.2297(5) 0.0560(4) 0.0217(15) Uani 1 1 d .
N3 N -0.2622(7) 0.2772(4) -0.0929(5) 0.0306(18) Uani 1 1 d .
C1 C -0.2500(8) 0.3239(6) 0.2090(6) 0.0257(19) Uani 1 1 d .
H1 H -0.3116 0.3032 0.2672 0.031 Uiso 1 1 calc R
C2 C -0.2266(8) 0.2722(5) 0.0180(6) 0.025(2) Uani 1 1 d .
C3 C -0.2150(10) 0.1075(6) 0.2304(8) 0.033(2) Uani 1 1 d .
H3 H -0.2950 0.1249 0.1882 0.039 Uiso 1 1 calc R
C4 C -0.2053(9) 0.4272(6) 0.2359(7) 0.024(2) Uani 1 1 d .
C5 C -0.1780(9) 0.4695(6) 0.3457(7) 0.036(2) Uani 1 1 d .
H5 H -0.1900 0.4367 0.4165 0.044 Uiso 1 1 calc R
C6 C -0.1302(9) 0.5680(6) 0.3317(7) 0.039(2) Uani 1 1 d .
H6 H -0.1033 0.6123 0.3911 0.046 Uiso 1 1 calc R
C7 C -0.1295(10) 0.5893(7) 0.2119(9) 0.039(3) Uani 1 1 d .
H7 H -0.1039 0.6509 0.1781 0.046 Uiso 1 1 calc R
C8 C -0.1746(10) 0.5008(7) 0.1519(9) 0.023(3) Uani 1 1 d .
H8 H -0.1825 0.4928 0.0717 0.028 Uiso 1 1 calc R
C9 C -0.4944(10) 0.5285(8) 0.2588(15) 0.026(6) Uani 1 1 d .
H9 H -0.5343 0.4644 0.2556 0.032 Uiso 1 1 calc R
C10 C -0.4533(13) 0.5817(8) 0.3636(11) 0.087(5) Uani 1 1 d .
H10 H -0.4579 0.5582 0.4397 0.105 Uiso 1 1 calc R
C11 C -0.4060(10) 0.6742(7) 0.3266(9) 0.054(3) Uani 1 1 d .
H11 H -0.3752 0.7269 0.3747 0.065 Uiso 1 1 calc R
C12 C -0.4111(9) 0.6769(6) 0.2094(9) 0.048(3) Uani 1 1 d .
H12 H -0.3820 0.7316 0.1649 0.057 Uiso 1 1 calc R
C13 C -0.4649(10) 0.5882(7) 0.1643(10) 0.058(3) Uani 1 1 d .
H13 H -0.4785 0.5719 0.0861 0.069 Uiso 1 1 calc R
C14 C -0.4462(8) 0.3012(6) 0.0849(7) 0.038(2) Uani 1 1 d .
H14A H -0.4887 0.3667 0.0874 0.058 Uiso 1 1 calc R
H14B H -0.4738 0.2590 0.1480 0.058 Uiso 1 1 calc R
H14C H -0.4671 0.2676 0.0125 0.058 Uiso 1 1 calc R
C15 C -0.3305(9) 0.3633(6) -0.1430(7) 0.037(2) Uani 1 1 d .
H15A H -0.3518 0.4110 -0.0828 0.055 Uiso 1 1 calc R
H15B H -0.4078 0.3393 -0.1815 0.055 Uiso 1 1 calc R
H15C H -0.2776 0.3971 -0.1983 0.055 Uiso 1 1 calc R
C16 C -0.1898(9) 0.2198(6) -0.1741(6) 0.042(3) Uani 1 1 d .
H16A H -0.1184 0.2605 -0.1983 0.063 Uiso 1 1 calc R
H16B H -0.2435 0.2029 -0.2406 0.063 Uiso 1 1 calc R
H16C H -0.1588 0.1576 -0.1381 0.063 Uiso 1 1 calc R
C17 C -0.0189(8) -0.0031(6) 0.0717(6) 0.033(2) Uani 1 1 d .
H17A H -0.0072 -0.0658 0.0291 0.049 Uiso 1 1 calc R
H17B H 0.0507 0.0054 0.1273 0.049 Uiso 1 1 calc R
H17C H -0.0207 0.0542 0.0189 0.049 Uiso 1 1 calc R
C18 C -0.1585(13) -0.1246(7) 0.2362(8) 0.053(3) Uani 1 1 d .
H18A H -0.1603 -0.1843 0.1869 0.080 Uiso 1 1 calc R
H18B H -0.2295 -0.1271 0.2874 0.080 Uiso 1 1 calc R
H18C H -0.0795 -0.1236 0.2813 0.080 Uiso 1 1 calc R
C19 C -0.2980(9) -0.0293(7) 0.0371(7) 0.051(3) Uani 1 1 d .
H19A H -0.3027 0.0291 -0.0140 0.076 Uiso 1 1 calc R
H19B H -0.3785 -0.0376 0.0744 0.076 Uiso 1 1 calc R
H19C H -0.2798 -0.0902 -0.0069 0.076 Uiso 1 1 calc R
C20 C -0.3260(8) 0.2029(6) 0.4537(6) 0.035(2) Uani 1 1 d .
H20A H -0.3442 0.1860 0.5327 0.053 Uiso 1 1 calc R
H20B H -0.4010 0.2321 0.4163 0.053 Uiso 1 1 calc R
H20C H -0.2570 0.2518 0.4525 0.053 Uiso 1 1 calc R
C21 C -0.4219(10) 0.0037(7) 0.3529(8) 0.058(3) Uani 1 1 d .
H21A H -0.4443 -0.0277 0.4251 0.086 Uiso 1 1 calc R
H21B H -0.4031 -0.0490 0.2974 0.086 Uiso 1 1 calc R
H21C H -0.4924 0.0448 0.3239 0.086 Uiso 1 1 calc R
C22 C -0.1665(10) 0.0232(6) 0.4788(7) 0.050(3) Uani 1 1 d .
H22A H -0.1042 0.0726 0.5065 0.074 Uiso 1 1 calc R
H22B H -0.1238 -0.0320 0.4400 0.074 Uiso 1 1 calc R
H22C H -0.2122 -0.0039 0.5432 0.074 Uiso 1 1 calc R
C23 C 0.1671(8) 0.2143(5) 0.1360(8) 0.034(2) Uani 1 1 d .
C24 C 0.1148(9) 0.0983(6) 0.3347(7) 0.034(2) Uani 1 1 d .
C25 C 0.0160(8) 0.2764(5) 0.4417(7) 0.031(2) Uani 1 1 d .
C26 C 0.1025(8) 0.3943(6) 0.2445(7) 0.0283(19) Uani 1 1 d .
C27 C 0.2639(10) 0.2664(8) 0.3588(7) 0.047(3) Uani 1 1 d .
O1 O 0.2109(6) 0.1960(4) 0.0491(5) 0.0476(18) Uani 1 1 d .
O2 O 0.1351(6) 0.0150(4) 0.3590(5) 0.0463(17) Uani 1 1 d .
O3 O -0.0236(6) 0.2930(4) 0.5310(5) 0.0392(16) Uani 1 1 d .
O4 O 0.1248(6) 0.4750(4) 0.2193(5) 0.0367(15) Uani 1 1 d .
O5 O 0.3655(7) 0.2827(5) 0.3939(6) 0.071(3) Uani 1 1 d .

loop_
_atom_site_aniso_label
_atom_site_aniso_U_11
_atom_site_aniso_U_22
_atom_site_aniso_U_33
_atom_site_aniso_U_23
_atom_site_aniso_U_13
_atom_site_aniso_U_12
W1 0.02706(17) 0.02511(14) 0.02568(14) -0.0009(2) -0.00425(11) 0.0032(2)
Fe1 0.0327(8) 0.0231(6) 0.0366(7) -0.0026(5) 0.0074(6) 0.0060(5)
P1 0.0272(13) 0.0201(16) 0.0202(9) 0.0008(7) 0.0016(9) 0.0012(8)
Si1 0.028(2) 0.0189(15) 0.0305(17) -0.0021(12) -0.0001(15) 0.0006(13)
Si2 0.0314(15) 0.0291(12) 0.0283(12) 0.0013(9) 0.0046(11) -0.0070(10)
N1 0.025(4) 0.022(4) 0.031(4) 0.000(3) -0.011(3) 0.010(3)
N2 0.021(4) 0.024(4) 0.021(3) -0.002(3) -0.001(3) -0.001(3)
N3 0.033(5) 0.035(5) 0.024(4) -0.001(2) -0.006(3) 0.003(3)
C1 0.029(6) 0.029(5) 0.019(4) -0.001(3) 0.004(4) -0.001(4)
C2 0.035(5) 0.016(5) 0.024(4) 0.002(3) 0.000(4) -0.002(3)
C3 0.036(7) 0.023(5) 0.040(5) -0.001(4) 0.004(4) -0.007(5)
C4 0.019(5) 0.028(5) 0.024(4) -0.003(4) 0.000(4) 0.005(4)
C5 0.051(7) 0.022(5) 0.035(5) -0.002(3) -0.011(4) 0.008(4)
C6 0.042(6) 0.021(5) 0.052(6) -0.013(4) -0.021(5) 0.011(4)
C7 0.023(6) 0.025(5) 0.068(8) 0.004(4) 0.001(5) 0.009(4)
C8 0.020(7) 0.017(5) 0.032(6) -0.001(4) 0.003(5) 0.008(4)
C9 0.041(7) 0.031(5) 0.038(6) -0.002(4) 0.023(5) 0.006(4)
C10 0.040(7) 0.045(7) 0.059(7) 0.013(6) 0.034(7) 0.019(6)
C11 0.052(8) 0.037(6) 0.074(8) -0.006(5) 0.022(6) 0.017(5)
C12 0.040(7) 0.029(5) 0.073(7) -0.006(4) -0.001(6) 0.016(4)
C13 0.033(7) 0.039(6) 0.100(9) -0.008(6) -0.012(6) 0.013(5)
C14 0.021(6) 0.045(5) 0.049(6) -0.008(4) -0.011(4) -0.003(4)
C15 0.039(6) 0.032(5) 0.038(5) 0.011(4) -0.020(4) -0.007(4)
C16 0.057(7) 0.037(7) 0.033(5) -0.003(3) -0.011(5) 0.003(4)
C17 0.035(6) 0.033(5) 0.030(5) -0.007(3) 0.005(4) 0.004(4)
C18 0.080(10) 0.037(6) 0.044(6) -0.008(5) 0.010(6) 0.011(6)
C19 0.038(7) 0.080(7) 0.035(5) -0.009(5) -0.002(5) -0.008(5)
C20 0.029(6) 0.041(5) 0.037(5) 0.005(3) 0.013(4) -0.004(4)
C21 0.057(8) 0.054(6) 0.063(7) -0.008(5) 0.023(6) -0.028(6)
C22 0.057(8) 0.041(6) 0.051(6) 0.010(4) 0.005(5) 0.002(5)
C23 0.024(5) 0.021(5) 0.056(6) 0.003(3) -0.007(5) -0.006(3)
C24 0.038(6) 0.036(5) 0.026(5) -0.007(4) 0.000(4) 0.009(4)
C25 0.025(5) 0.022(5) 0.047(6) 0.003(3) -0.013(4) 0.002(3)
C26 0.026(5) 0.028(5) 0.030(5) -0.003(4) -0.002(4) 0.001(4)
C27 0.048(7) 0.063(9) 0.029(4) -0.007(4) -0.015(4) 0.000(6)
O1 0.042(5) 0.060(4) 0.041(4) -0.008(3) 0.016(3) -0.006(3)
O2 0.060(5) 0.033(4) 0.046(4) 0.005(3) -0.008(3) 0.021(3)
O3 0.054(5) 0.039(3) 0.025(3) -0.008(2) 0.005(3) 0.001(3)
O4 0.037(4) 0.027(3) 0.045(4) 0.008(3) -0.005(3) -0.005(3)
O5 0.033(5) 0.096(7) 0.083(5) 0.002(4) -0.022(4) -0.009(4)

loop_
_atom_type_symbol
_atom_type_description
_atom_type_scat_dispersion_real
_atom_type_scat_dispersion_imag
_atom_type_scat_source
C C 0.0033 0.0016 'International Tables Vol C Tables 4.2.6.8 and 6.1.1.4'
H H 0.0000 0.0000 'International Tables Vol C Tables 4.2.6.8 and 6.1.1.4'
Fe Fe 0.3463 0.8444 'International Tables Vol C Tables 4.2.6.8 and 6.1.1.4'
N N 0.0061 0.0033 'International Tables Vol C Tables 4.2.6.8 and 6.1.1.4'
O O 0.0106 0.0060 'International Tables Vol C Tables 4.2.6.8 and 6.1.1.4'
P P 0.1023 0.0942 'International Tables Vol C Tables 4.2.6.8 and 6.1.1.4'
Si Si 0.0817 0.0704 'International Tables Vol C Tables 4.2.6.8 and 6.1.1.4'
W W -0.8490 6.8722 'International Tables Vol C Tables 4.2.6.8 and 6.1.1.4'

loop_
_geom_angle_atom_site_label_1
_geom_angle_atom_site_label_2
_geom_angle_atom_site_label_3
_geom_angle
C27 W1 C24 86.1(4)
C27 W1 C25 90.0(4)
C24 W1 C25 90.9(3)
C27 W1 C23 90.7(4)
C24 W1 C23 89.7(3)
C25 W1 C23 179.1(4)
C27 W1 C26 85.1(4)
C24 W1 C26 170.3(4)
C25 W1 C26 93.2(3)
C23 W1 C26 86.3(3)
C27 W1 P1 178.3(3)
C24 W1 P1 95.5(3)
C25 W1 P1 90.5(2)
C23 W1 P1 88.8(3)
C26 W1 P1 93.3(3)
C12 Fe1 C10 68.0(4)
C12 Fe1 C7 104.8(4)
C10 Fe1 C7 150.6(5)
C12 Fe1 C5 162.1(4)
C10 Fe1 C5 108.6(5)
C7 Fe1 C5 69.0(4)
C12 Fe1 C9 67.1(5)
C10 Fe1 C9 42.6(5)
C7 Fe1 C9 162.7(6)
C5 Fe1 C9 123.2(5)
C12 Fe1 C6 124.0(4)
C10 Fe1 C6 117.5(5)
C7 Fe1 C6 41.4(4)
C5 Fe1 C6 40.6(3)
C9 Fe1 C6 155.8(6)
C12 Fe1 C11 39.6(4)
C10 Fe1 C11 40.2(4)
C7 Fe1 C11 116.2(4)
C5 Fe1 C11 126.6(4)
C9 Fe1 C11 68.0(4)
C6 Fe1 C11 105.8(4)
C12 Fe1 C13 40.4(4)
C10 Fe1 C13 70.2(5)
C7 Fe1 C13 123.8(5)
C5 Fe1 C13 156.8(4)
C9 Fe1 C13 40.3(5)
C6 Fe1 C13 161.2(4)
C11 Fe1 C13 68.2(4)
C12 Fe1 C4 154.3(4)
C10 Fe1 C4 129.5(4)
C7 Fe1 C4 69.0(4)
C5 Fe1 C4 40.9(3)
C9 Fe1 C4 111.3(4)
C6 Fe1 C4 68.7(3)
C11 Fe1 C4 165.8(4)
C13 Fe1 C4 121.1(4)
C12 Fe1 C8 118.4(4)
C10 Fe1 C8 167.4(5)
C7 Fe1 C8 41.2(4)
C5 Fe1 C8 68.8(4)
C9 Fe1 C8 127.7(5)
C6 Fe1 C8 69.1(4)
C11 Fe1 C8 151.3(4)
C13 Fe1 C8 107.0(4)
C4 Fe1 C8 40.7(3)
N2 P1 C3 105.1(4)
N2 P1 C1 92.4(3)
C3 P1 C1 101.5(4)
N2 P1 W1 112.3(2)
C3 P1 W1 119.4(4)
C1 P1 W1 121.9(3)
C18 Si1 C17 105.0(5)
C18 Si1 C19 107.7(5)
C17 Si1 C19 107.2(4)
C18 Si1 C3 113.4(4)
C17 Si1 C3 116.5(4)
C19 Si1 C3 106.6(5)
C20 Si2 C22 103.4(4)
C20 Si2 C21 109.3(4)
C22 Si2 C21 109.7(4)
C20 Si2 C3 115.1(4)
C22 Si2 C3 113.8(5)
C21 Si2 C3 105.4(4)
C2 N1 C14 122.2(6)
C2 N1 C1 109.9(6)
C14 N1 C1 119.6(6)
C2 N2 P1 109.7(5)
C2 N3 C16 117.9(7)
C2 N3 C15 123.2(6)
C16 N3 C15 114.0(6)
N1 C1 C4 112.9(6)
N1 C1 P1 101.0(5)
C4 C1 P1 116.3(6)
N1 C1 H1 108.8
C4 C1 H1 108.8
P1 C1 H1 108.8
N2 C2 N3 124.3(7)
N2 C2 N1 120.1(6)
N3 C2 N1 115.7(7)
P1 C3 Si2 120.6(5)
P1 C3 Si1 115.5(5)
Si2 C3 Si1 116.7(5)
P1 C3 H3 99.0
Si2 C3 H3 99.0
Si1 C3 H3 99.0
C5 C4 C8 108.1(8)
C5 C4 C1 127.7(7)
C8 C4 C1 124.1(8)
C5 C4 Fe1 68.7(4)
C8 C4 Fe1 70.1(5)
C1 C4 Fe1 129.6(7)
C6 C5 C4 108.8(7)
C6 C5 Fe1 69.9(5)
C4 C5 Fe1 70.4(5)
C6 C5 H5 125.6
C4 C5 H5 125.6
Fe1 C5 H5 125.7
C5 C6 C7 107.9(8)
C5 C6 Fe1 69.5(5)
C7 C6 Fe1 69.2(5)
C5 C6 H6 126.0
C7 C6 H6 126.0
Fe1 C6 H6 126.8
C6 C7 C8 107.9(8)
C6 C7 Fe1 69.5(6)
C8 C7 Fe1 70.7(6)
C6 C7 H7 126.0
C8 C7 H7 126.0
Fe1 C7 H7 125.4
C4 C8 C7 107.2(9)
C4 C8 Fe1 69.2(5)
C7 C8 Fe1 68.1(5)
C4 C8 H8 126.4
C7 C8 H8 126.4
Fe1 C8 H8 127.8
C13 C9 C10 108.9(10)
C13 C9 Fe1 70.3(6)
C10 C9 Fe1 68.5(7)
C13 C9 H9 125.6
C10 C9 H9 125.6
Fe1 C9 H9 127.2
C11 C10 C9 105.0(10)
C11 C10 Fe1 70.5(6)
C9 C10 Fe1 68.9(5)
C11 C10 H10 127.5
C9 C10 H10 127.5
Fe1 C10 H10 124.7
C12 C11 C10 109.3(10)
C12 C11 Fe1 69.4(5)
C10 C11 Fe1 69.3(5)
C12 C11 H11 125.4
C10 C11 H11 125.4
Fe1 C11 H11 127.6
C11 C12 C13 111.0(9)
C11 C12 Fe1 71.0(5)
C13 C12 Fe1 70.7(5)
C11 C12 H12 124.5
C13 C12 H12 124.5
Fe1 C12 H12 125.3
C12 C13 C9 105.7(11)
C12 C13 Fe1 68.9(6)
C9 C13 Fe1 69.4(7)
C12 C13 H13 127.1
C9 C13 H13 127.1
Fe1 C13 H13 126.2
N1 C14 H14A 109.5
N1 C14 H14B 109.5
H14A C14 H14B 109.5
N1 C14 H14C 109.5
H14A C14 H14C 109.5
H14B C14 H14C 109.5
N3 C15 H15A 109.5
N3 C15 H15B 109.5
H15A C15 H15B 109.5
N3 C15 H15C 109.5
H15A C15 H15C 109.5
H15B C15 H15C 109.5
N3 C16 H16A 109.5
N3 C16 H16B 109.5
H16A C16 H16B 109.5
N3 C16 H16C 109.5
H16A C16 H16C 109.5
H16B C16 H16C 109.5
Si1 C17 H17A 109.5
Si1 C17 H17B 109.5
H17A C17 H17B 109.5
Si1 C17 H17C 109.5
H17A C17 H17C 109.5
H17B C17 H17C 109.5
Si1 C18 H18A 109.5
Si1 C18 H18B 109.5
H18A C18 H18B 109.5
Si1 C18 H18C 109.5
H18A C18 H18C 109.5
H18B C18 H18C 109.5
Si1 C19 H19A 109.5
Si1 C19 H19B 109.5
H19A C19 H19B 109.5
Si1 C19 H19C 109.5
H19A C19 H19C 109.5
H19B C19 H19C 109.5
Si2 C20 H20A 109.5
Si2 C20 H20B 109.5
H20A C20 H20B 109.5
Si2 C20 H20C 109.5
H20A C20 H20C 109.5
H20B C20 H20C 109.5
Si2 C21 H21A 109.5
Si2 C21 H21B 109.5
H21A C21 H21B 109.5
Si2 C21 H21C 109.5
H21A C21 H21C 109.5
H21B C21 H21C 109.5
Si2 C22 H22A 109.5
Si2 C22 H22B 109.5
H22A C22 H22B 109.5
Si2 C22 H22C 109.5
H22A C22 H22C 109.5
H22B C22 H22C 109.5
O1 C23 W1 179.0(8)
O2 C24 W1 175.9(8)
O3 C25 W1 177.3(7)
O4 C26 W1 170.9(8)
O5 C27 W1 176.1(9)

loop_
_geom_bond_atom_site_label_1
_geom_bond_atom_site_label_2
_geom_bond_distance
W1 C27 1.994(10)
W1 C24 2.023(9)
W1 C25 2.026(9)
W1 C23 2.036(9)
W1 C26 2.054(8)
W1 P1 2.528(2)
Fe1 C12 2.021(9)
Fe1 C10 2.027(10)
Fe1 C7 2.032(11)
Fe1 C5 2.032(8)
Fe1 C9 2.034(11)
Fe1 C6 2.036(9)
Fe1 C11 2.043(9)
Fe1 C13 2.046(10)
Fe1 C4 2.055(8)
Fe1 C8 2.066(10)
P1 N2 1.691(5)
P1 C3 1.844(9)
P1 C1 1.901(8)
Si1 C18 1.856(10)
Si1 C17 1.863(9)
Si1 C19 1.872(10)
Si1 C3 1.893(9)
Si2 C20 1.865(8)
Si2 C22 1.871(9)
Si2 C21 1.878(10)
Si2 C3 1.892(9)
N1 C2 1.419(9)
N1 C14 1.455(10)
N1 C1 1.471(10)
N2 C2 1.302(10)
N3 C2 1.348(9)
N3 C16 1.458(9)
N3 C15 1.467(9)
C1 C4 1.478(10)
C1 H1 1.0000
C3 H3 1.0000
C4 C5 1.428(11)
C4 C8 1.432(12)
C5 C6 1.411(11)
C5 H5 0.9500
C6 C7 1.436(13)
C6 H6 0.9500
C7 C8 1.443(13)
C7 H7 0.9500
C8 H8 0.9500
C9 C13 1.406(16)
C9 C10 1.474(18)
C9 H9 0.9500
C10 C11 1.399(14)
C10 H10 0.9500
C11 C12 1.377(13)
C11 H11 0.9500
C12 C13 1.404(13)
C12 H12 0.9500
C13 H13 0.9500
C14 H14A 0.9800
C14 H14B 0.9800
C14 H14C 0.9800
C15 H15A 0.9800
C15 H15B 0.9800
C15 H15C 0.9800
C16 H16A 0.9800
C16 H16B 0.9800
C16 H16C 0.9800
C17 H17A 0.9800
C17 H17B 0.9800
C17 H17C 0.9800
C18 H18A 0.9800
C18 H18B 0.9800
C18 H18C 0.9800
C19 H19A 0.9800
C19 H19B 0.9800
C19 H19C 0.9800
C20 H20A 0.9800
C20 H20B 0.9800
C20 H20C 0.9800
C21 H21A 0.9800
C21 H21B 0.9800
C21 H21C 0.9800
C22 H22A 0.9800
C22 H22B 0.9800
C22 H22C 0.9800
C23 O1 1.160(9)
C24 O2 1.159(9)
C25 O3 1.163(9)
C26 O4 1.135(9)
C27 O5 1.167(11)

loop_
_geom_torsion_atom_site_label_1
_geom_torsion_atom_site_label_2
_geom_torsion_atom_site_label_3
_geom_torsion_atom_site_label_4
_geom_torsion
C27 W1 P1 N2 57(10)
C24 W1 P1 N2 -107.3(4)
C25 W1 P1 N2 161.8(3)
C23 W1 P1 N2 -17.7(3)
C26 W1 P1 N2 68.6(4)
C27 W1 P1 C3 -180(100)
C24 W1 P1 C3 16.4(4)
C25 W1 P1 C3 -74.5(4)
C23 W1 P1 C3 106.0(4)
C26 W1 P1 C3 -167.8(4)
C27 W1 P1 C1 -51(10)
C24 W1 P1 C1 144.7(4)
C25 W1 P1 C1 53.8(3)
C23 W1 P1 C1 -125.7(3)
C26 W1 P1 C1 -39.4(4)
C3 P1 N2 C2 83.4(6)
C1 P1 N2 C2 -19.2(6)
W1 P1 N2 C2 -145.3(5)
C2 N1 C1 C4 101.9(7)
C14 N1 C1 C4 -109.2(8)
C2 N1 C1 P1 -23.0(6)
C14 N1 C1 P1 125.9(6)
N2 P1 C1 N1 24.1(5)
C3 P1 C1 N1 -81.8(5)
W1 P1 C1 N1 142.4(4)
N2 P1 C1 C4 -98.4(6)
C3 P1 C1 C4 155.6(6)
W1 P1 C1 C4 19.8(7)
P1 N2 C2 N3 -170.9(6)
P1 N2 C2 N1 8.4(9)
C16 N3 C2 N2 8.7(11)
C15 N3 C2 N2 -145.3(8)
C16 N3 C2 N1 -170.6(6)
C15 N3 C2 N1 35.3(10)
C14 N1 C2 N2 -135.9(8)
C1 N1 C2 N2 12.0(9)
C14 N1 C2 N3 43.4(9)
C1 N1 C2 N3 -168.7(6)
N2 P1 C3 Si2 -163.2(6)
C1 P1 C3 Si2 -67.5(7)
W1 P1 C3 Si2 69.7(7)
N2 P1 C3 Si1 47.5(7)
C1 P1 C3 Si1 143.2(5)
W1 P1 C3 Si1 -79.6(6)
C20 Si2 C3 P1 32.3(8)
C22 Si2 C3 P1 -86.8(7)
C21 Si2 C3 P1 152.9(6)
C20 Si2 C3 Si1 -178.7(5)
C22 Si2 C3 Si1 62.2(7)
C21 Si2 C3 Si1 -58.1(7)
C18 Si1 C3 P1 135.8(6)
C17 Si1 C3 P1 13.8(8)
C19 Si1 C3 P1 -105.8(6)
C18 Si1 C3 Si2 -14.7(8)
C17 Si1 C3 Si2 -136.8(5)
C19 Si1 C3 Si2 103.7(6)
N1 C1 C4 C5 159.4(8)
P1 C1 C4 C5 -84.6(10)
N1 C1 C4 C8 -24.7(12)
P1 C1 C4 C8 91.4(10)
N1 C1 C4 Fe1 66.8(9)
P1 C1 C4 Fe1 -177.1(4)
C12 Fe1 C4 C5 162.3(8)
C10 Fe1 C4 C5 -71.4(9)
C7 Fe1 C4 C5 81.8(6)
C9 Fe1 C4 C5 -116.7(7)
C6 Fe1 C4 C5 37.4(5)
C11 Fe1 C4 C5 -32.4(19)
C13 Fe1 C4 C5 -160.5(6)
C8 Fe1 C4 C5 119.7(8)
C12 Fe1 C4 C8 42.6(11)
C10 Fe1 C4 C8 168.9(8)
C7 Fe1 C4 C8 -37.9(6)
C5 Fe1 C4 C8 -119.7(8)
C9 Fe1 C4 C8 123.6(8)
C6 Fe1 C4 C8 -82.4(6)
C11 Fe1 C4 C8 -152.1(16)
C13 Fe1 C4 C8 79.7(7)
C12 Fe1 C4 C1 -75.7(12)
C10 Fe1 C4 C1 50.6(11)
C7 Fe1 C4 C1 -156.2(9)
C5 Fe1 C4 C1 122.0(10)
C9 Fe1 C4 C1 5.3(10)
C6 Fe1 C4 C1 159.3(8)
C11 Fe1 C4 C1 89.6(18)
C13 Fe1 C4 C1 -38.5(9)
C8 Fe1 C4 C1 -118.3(10)
C8 C4 C5 C6 -0.3(10)
C1 C4 C5 C6 176.2(9)
Fe1 C4 C5 C6 -59.5(6)
C8 C4 C5 Fe1 59.2(6)
C1 C4 C5 Fe1 -124.3(9)
C12 Fe1 C5 C6 -34.9(15)
C10 Fe1 C5 C6 -110.8(6)
C7 Fe1 C5 C6 38.0(5)
C9 Fe1 C5 C6 -155.7(6)
C11 Fe1 C5 C6 -69.8(7)
C13 Fe1 C5 C6 166.1(10)
C4 Fe1 C5 C6 119.7(7)
C8 Fe1 C5 C6 82.3(6)
C12 Fe1 C5 C4 -154.6(12)
C10 Fe1 C5 C4 129.5(6)
C7 Fe1 C5 C4 -81.7(6)
C9 Fe1 C5 C4 84.6(7)
C6 Fe1 C5 C4 -119.7(7)
C11 Fe1 C5 C4 170.6(5)
C13 Fe1 C5 C4 46.4(13)
C8 Fe1 C5 C4 -37.4(5)
C4 C5 C6 C7 1.2(10)
Fe1 C5 C6 C7 -58.7(6)
C4 C5 C6 Fe1 59.8(6)
C12 Fe1 C6 C5 167.7(5)
C10 Fe1 C6 C5 86.9(6)
C7 Fe1 C6 C5 -119.6(7)
C9 Fe1 C6 C5 57.1(11)
C11 Fe1 C6 C5 128.5(5)
C13 Fe1 C6 C5 -162.9(11)
C4 Fe1 C6 C5 -37.6(5)
C8 Fe1 C6 C5 -81.3(5)
C12 Fe1 C6 C7 -72.7(6)
C10 Fe1 C6 C7 -153.5(5)
C5 Fe1 C6 C7 119.6(7)
C9 Fe1 C6 C7 176.7(9)
C11 Fe1 C6 C7 -111.9(5)
C13 Fe1 C6 C7 -43.3(14)
C4 Fe1 C6 C7 81.9(5)
C8 Fe1 C6 C7 38.2(5)
C5 C6 C7 C8 -1.6(11)
Fe1 C6 C7 C8 -60.5(7)
C5 C6 C7 Fe1 58.9(7)
C12 Fe1 C7 C6 125.0(5)
C10 Fe1 C7 C6 53.6(10)
C5 Fe1 C7 C6 -37.3(5)
C9 Fe1 C7 C6 -175.4(12)
C11 Fe1 C7 C6 84.3(6)
C13 Fe1 C7 C6 164.6(5)
C4 Fe1 C7 C6 -81.3(5)
C8 Fe1 C7 C6 -118.6(7)
C12 Fe1 C7 C8 -116.4(6)
C10 Fe1 C7 C8 172.3(8)
C5 Fe1 C7 C8 81.3(6)
C9 Fe1 C7 C8 -56.8(16)
C6 Fe1 C7 C8 118.6(7)
C11 Fe1 C7 C8 -157.1(6)
C13 Fe1 C7 C8 -76.8(7)
C4 Fe1 C7 C8 37.4(5)
C5 C4 C8 C7 -0.7(11)
C1 C4 C8 C7 -177.4(9)
Fe1 C4 C8 C7 57.6(6)
C5 C4 C8 Fe1 -58.3(6)
C1 C4 C8 Fe1 125.0(9)
C6 C7 C8 C4 1.4(11)
Fe1 C7 C8 C4 -58.4(6)
C6 C7 C8 Fe1 59.8(7)
C12 Fe1 C8 C4 -160.5(6)
C10 Fe1 C8 C4 -43(3)
C7 Fe1 C8 C4 119.6(8)
C5 Fe1 C8 C4 37.6(5)
C9 Fe1 C8 C4 -78.7(8)
C6 Fe1 C8 C4 81.2(6)
C11 Fe1 C8 C4 166.2(8)
C13 Fe1 C8 C4 -118.2(6)
C12 Fe1 C8 C7 79.9(7)
C10 Fe1 C8 C7 -162(2)
C5 Fe1 C8 C7 -82.0(6)
C9 Fe1 C8 C7 161.7(7)
C6 Fe1 C8 C7 -38.4(5)
C11 Fe1 C8 C7 46.6(11)
C13 Fe1 C8 C7 122.2(6)
C4 Fe1 C8 C7 -119.6(8)
C12 Fe1 C9 C13 38.8(6)
C10 Fe1 C9 C13 120.7(9)
C7 Fe1 C9 C13 -26.1(17)
C5 Fe1 C9 C13 -157.9(6)
C6 Fe1 C9 C13 161.3(8)
C11 Fe1 C9 C13 81.8(7)
C4 Fe1 C9 C13 -113.5(6)
C8 Fe1 C9 C13 -70.2(8)
C12 Fe1 C9 C10 -81.9(6)
C7 Fe1 C9 C10 -146.7(13)
C5 Fe1 C9 C10 81.4(7)
C6 Fe1 C9 C10 40.6(12)
C11 Fe1 C9 C10 -38.9(6)
C13 Fe1 C9 C10 -120.7(9)
C4 Fe1 C9 C10 125.8(6)
C8 Fe1 C9 C10 169.1(6)
C13 C9 C10 C11 2.9(12)
Fe1 C9 C10 C11 61.7(8)
C13 C9 C10 Fe1 -58.8(7)
C12 Fe1 C10 C11 -36.0(7)
C7 Fe1 C10 C11 45.1(13)
C5 Fe1 C10 C11 125.2(7)
C9 Fe1 C10 C11 -115.6(11)
C6 Fe1 C10 C11 81.9(8)
C13 Fe1 C10 C11 -79.3(8)
C4 Fe1 C10 C11 166.1(6)
C8 Fe1 C10 C11 -159(2)
C12 Fe1 C10 C9 79.6(8)
C7 Fe1 C10 C9 160.6(9)
C5 Fe1 C10 C9 -119.2(7)
C6 Fe1 C10 C9 -162.5(7)
C11 Fe1 C10 C9 115.6(11)
C13 Fe1 C10 C9 36.2(7)
C4 Fe1 C10 C9 -78.3(9)
C8 Fe1 C10 C9 -43(3)
C9 C10 C11 C12 -2.7(12)
Fe1 C10 C11 C12 57.9(8)
C9 C10 C11 Fe1 -60.7(7)
C10 Fe1 C11 C12 -121.3(11)
C7 Fe1 C11 C12 81.5(7)
C5 Fe1 C11 C12 164.0(6)
C9 Fe1 C11 C12 -80.1(8)
C6 Fe1 C11 C12 124.6(6)
C13 Fe1 C11 C12 -36.5(7)
C4 Fe1 C11 C12 -170.1(15)
C8 Fe1 C11 C12 49.3(12)
C12 Fe1 C11 C10 121.3(11)
C7 Fe1 C11 C10 -157.2(8)
C5 Fe1 C11 C10 -74.7(10)
C9 Fe1 C11 C10 41.1(9)
C6 Fe1 C11 C10 -114.1(9)
C13 Fe1 C11 C10 84.7(9)
C4 Fe1 C11 C10 -49(2)
C8 Fe1 C11 C10 170.5(10)
C10 C11 C12 C13 1.7(12)
Fe1 C11 C12 C13 59.6(7)
C10 C11 C12 Fe1 -57.9(8)
C10 Fe1 C12 C11 36.5(7)
C7 Fe1 C12 C11 -113.4(7)
C5 Fe1 C12 C11 -45.9(16)
C9 Fe1 C12 C11 82.8(8)
C6 Fe1 C12 C11 -72.6(8)
C13 Fe1 C12 C11 121.5(10)
C4 Fe1 C12 C11 174.4(8)
C8 Fe1 C12 C11 -155.5(6)
C10 Fe1 C12 C13 -85.0(8)
C7 Fe1 C12 C13 125.2(7)
C5 Fe1 C12 C13 -167.4(12)
C9 Fe1 C12 C13 -38.7(7)
C6 Fe1 C12 C13 165.9(6)
C11 Fe1 C12 C13 -121.5(10)
C4 Fe1 C12 C13 52.9(12)
C8 Fe1 C12 C13 83.0(8)
C11 C12 C13 C9 0.2(12)
Fe1 C12 C13 C9 59.9(7)
C11 C12 C13 Fe1 -59.8(7)
C10 C9 C13 C12 -1.9(12)
Fe1 C9 C13 C12 -59.6(7)
C10 C9 C13 Fe1 57.7(8)
C10 Fe1 C13 C12 78.9(7)
C7 Fe1 C13 C12 -71.9(7)
C5 Fe1 C13 C12 170.2(9)
C9 Fe1 C13 C12 117.1(10)
C6 Fe1 C13 C12 -38.9(15)
C11 Fe1 C13 C12 35.8(6)
C4 Fe1 C13 C12 -156.2(6)
C8 Fe1 C13 C12 -114.1(6)
C12 Fe1 C13 C9 -117.1(10)
C10 Fe1 C13 C9 -38.2(6)
C7 Fe1 C13 C9 171.0(7)
C5 Fe1 C13 C9 53.1(13)
C6 Fe1 C13 C9 -156.0(11)
C11 Fe1 C13 C9 -81.3(7)
C4 Fe1 C13 C9 86.7(7)
C8 Fe1 C13 C9 128.8(7)
C27 W1 C23 O1 48(45)
C24 W1 C23 O1 -38(45)
C25 W1 C23 O1 -170(35)
C26 W1 C23 O1 133(45)
P1 W1 C23 O1 -134(45)
C27 W1 C24 O2 -35(10)
C25 W1 C24 O2 -125(10)
C23 W1 C24 O2 56(10)
C26 W1 C24 O2 -10(12)
P1 W1 C24 O2 144(10)
C27 W1 C25 O3 -30(14)
C24 W1 C25 O3 57(14)
C23 W1 C25 O3 -172(41)
C26 W1 C25 O3 -115(14)
P1 W1 C25 O3 152(14)
C27 W1 C26 O4 28(5)
C24 W1 C26 O4 3(6)
C25 W1 C26 O4 118(5)
C23 W1 C26 O4 -63(5)
P1 W1 C26 O4 -152(5)
C24 W1 C27 O5 140(14)
C25 W1 C27 O5 -129(14)
C23 W1 C27 O5 51(14)
C26 W1 C27 O5 -36(14)
P1 W1 C27 O5 -24(22)
